data_2212849
loop_
_publ_author_name
'Govindaswamy, Padavattan'
'S\"uss-Fink, Georg'
'Therrien, Bruno'

_publ_section_title
;
 Di-\m-chlorido-bis[chlorido(\h^5^-pentamethylcyclopentadienyl)rhodium(III)]
 chloroform trisolvate
;
_journal_coeditor_code DN2136
_journal_issue 4
_journal_name_full 'Acta Crystallographica Section E'
_journal_page_first m931
_journal_page_last m932
_journal_paper_doi 10.1107/S1600536807009270
_journal_volume 63
_journal_year 2007
_chemical_formula_iupac '[Rh2 (C10 H15)2 Cl4], 3C H Cl3'
_chemical_formula_moiety 'C20 H30 Cl4 Rh2, 3(C H Cl3)'
_chemical_formula_sum 'C23 H33 Cl13 Rh2'
_chemical_formula_weight 976.16
_chemical_name_systematic
;
Di-\m-chlorido-bis[chlorido(\h^5^-pentamethylcyclopentadienyl)rhodium(III)]
chloroform trisolvate
;
_space_group_IT_number 14
_symmetry_cell_setting monoclinic
_symmetry_space_group_name_Hall '-P 2ybc'
_symmetry_space_group_name_H-M 'P 1 21/c 1'
_atom_sites_solution_hydrogens geom
_atom_sites_solution_primary direct
_atom_sites_solution_secondary difmap
_audit_creation_method SHELXL-97
_cell_angle_alpha 90.00
_cell_angle_beta 106.733(4)
_cell_angle_gamma 90.00
_cell_formula_units_Z 4
_cell_length_a 16.2812(8)
_cell_length_b 16.7815(6)
_cell_length_c 13.8303(7)
_cell_measurement_reflns_used 33620
_cell_measurement_temperature 173(2)
_cell_measurement_theta_max 25.57
_cell_measurement_theta_min 1.78
_cell_volume 3618.8(3)
_computing_cell_refinement X-AREA
_computing_data_collection 'X-AREA (Stoe & Cie, 2000)'
_computing_data_reduction 'X-RED32 (Stoe & Cie, 2000)'
_computing_molecular_graphics 'ORTEP-32 (Farrugia, 1997)'
_computing_publication_material SHELXL97
_computing_structure_refinement 'SHELXL97 (Sheldrick, 1997)'
_computing_structure_solution 'SHELXS97 (Sheldrick, 1997)'
_diffrn_ambient_temperature 173(2)
_diffrn_detector_area_resol_mean 6.67
_diffrn_measured_fraction_theta_full 0.994
_diffrn_measured_fraction_theta_max 0.994
_diffrn_measurement_device '2-circle goniometer'
_diffrn_measurement_device_type 'Stoe IPDS2'
_diffrn_measurement_method 'rotation method'
_diffrn_radiation_monochromator 'plane graphite'
_diffrn_radiation_type 'Mo K\a'
_diffrn_radiation_wavelength 0.71073
_diffrn_reflns_av_R_equivalents 0.0382
_diffrn_reflns_av_sigmaI/netI 0.0266
_diffrn_reflns_limit_h_max 19
_diffrn_reflns_limit_h_min -19
_diffrn_reflns_limit_k_max 19
_diffrn_reflns_limit_k_min -20
_diffrn_reflns_limit_l_max 16
_diffrn_reflns_limit_l_min -16
_diffrn_reflns_number 46686
_diffrn_reflns_theta_full 25.17
_diffrn_reflns_theta_max 25.17
_diffrn_reflns_theta_min 1.31
_diffrn_standards_decay_% 0
_diffrn_standards_interval_count 0
_diffrn_standards_interval_time 0
_diffrn_standards_number 0
_exptl_absorpt_coefficient_mu 1.888
_exptl_absorpt_correction_T_max 0.8479
_exptl_absorpt_correction_T_min 0.6993
_exptl_absorpt_correction_type multi-scan
_exptl_absorpt_process_details '(Blessing, 1995)'
_exptl_crystal_colour orange
_exptl_crystal_density_diffrn 1.792
_exptl_crystal_density_method 'not measured'
_exptl_crystal_description rod
_exptl_crystal_F_000 1928
_exptl_crystal_size_max 0.30
_exptl_crystal_size_mid 0.15
_exptl_crystal_size_min 0.15
_refine_diff_density_max 0.561
_refine_diff_density_min -0.529
_refine_ls_extinction_method none
_refine_ls_goodness_of_fit_ref 1.011
_refine_ls_hydrogen_treatment constr
_refine_ls_matrix_type full
_refine_ls_number_parameters 400
_refine_ls_number_reflns 6449
_refine_ls_number_restraints 0
_refine_ls_restrained_S_all 1.011
_refine_ls_R_factor_all 0.0443
_refine_ls_R_factor_gt 0.0271
_refine_ls_shift/su_max 0.002
_refine_ls_shift/su_mean 0.000
_refine_ls_structure_factor_coef Fsqd
_refine_ls_weighting_details 'calc w=1/[\s^2^(Fo^2^)+(0.0333P)^2^] where P=(Fo^2^+2Fc^2^)/3'
_refine_ls_weighting_scheme calc
_refine_ls_wR_factor_gt 0.0579
_refine_ls_wR_factor_ref 0.0610
_reflns_number_gt 4874
_reflns_number_total 6449
_reflns_threshold_expression I>2\s(I)
_cod_data_source_file dn2136.cif
_cod_data_source_block I
_cod_original_sg_symbol_H-M 'P 21/c'
_cod_database_code 2212849
_cod_database_fobs_code 2212849

loop_
_symmetry_equiv_pos_as_xyz
'x, y, z'
'-x, y+1/2, -z+1/2'
'-x, -y, -z'
'x, -y-1/2, z-1/2'

loop_
_atom_site_type_symbol
_atom_site_label
_atom_site_fract_x
_atom_site_fract_y
_atom_site_fract_z
_atom_site_U_iso_or_equiv
_atom_site_adp_type
_atom_site_calc_flag
_atom_site_refinement_flags
_atom_site_occupancy
_atom_site_disorder_assembly
_atom_site_disorder_group
C C1 0.1894(2) 0.38898(19) 0.9304(2) 0.0317(7) Uani d . 1 A 1
C C2 0.1130(2) 0.37387(19) 0.8496(2) 0.0315(7) Uani d . 1 A 1
C C3 0.0794(2) 0.44999(19) 0.8069(2) 0.0296(7) Uani d . 1 A 1
C C4 0.1331(2) 0.51115(18) 0.8632(2) 0.0314(7) Uani d . 1 A 1
C C5 0.2010(2) 0.47307(19) 0.9400(2) 0.0309(7) Uani d . 1 A 1
C C6 0.2475(2) 0.3287(2) 0.9940(3) 0.0465(9) Uani d . 1 A 1
H H6A 0.2174 0.2792 0.9911 0.070 Uiso calc R 1 A 1
H H6B 0.2664 0.3471 1.0626 0.070 Uiso calc R 1 A 1
H H6C 0.2963 0.3209 0.9693 0.070 Uiso calc R 1 A 1
C C7 0.0770(2) 0.2945(2) 0.8108(3) 0.0438(9) Uani d . 1 A 1
H H7A 0.0971 0.2797 0.7545 0.066 Uiso calc R 1 A 1
H H7B 0.0155 0.2973 0.7895 0.066 Uiso calc R 1 A 1
H H7C 0.0953 0.2554 0.8633 0.066 Uiso calc R 1 A 1
C C8 0.0033(2) 0.4633(2) 0.7193(2) 0.0437(9) Uani d . 1 A 1
H H8A -0.0206 0.5147 0.7248 0.066 Uiso calc R 1 A 1
H H8B -0.0387 0.4229 0.7179 0.066 Uiso calc R 1 A 1
H H8C 0.0200 0.4608 0.6582 0.066 Uiso calc R 1 A 1
C C9 0.1231(3) 0.5983(2) 0.8451(3) 0.0480(9) Uani d . 1 A 1
H H9A 0.1464 0.6129 0.7913 0.072 Uiso calc R 1 A 1
H H9B 0.1531 0.6264 0.9054 0.072 Uiso calc R 1 A 1
H H9C 0.0633 0.6120 0.8269 0.072 Uiso calc R 1 A 1
C C10 0.2723(2) 0.5157(2) 1.0137(3) 0.0487(9) Uani d . 1 A 1
H H10A 0.2940 0.4833 1.0728 0.073 Uiso calc R 1 A 1
H H10B 0.2515 0.5652 1.0324 0.073 Uiso calc R 1 A 1
H H10C 0.3174 0.5261 0.9835 0.073 Uiso calc R 1 A 1
C C11 0.69337(17) 0.49097(15) 0.69271(17) 0.0338(15) Uani d PG 0.65 B 1
C C12 0.62085(17) 0.49233(16) 0.73023(18) 0.037(2) Uani d PG 0.65 B 1
C C13 0.60045(17) 0.57320(18) 0.7429(2) 0.047(3) Uani d PG 0.65 B 1
C C14 0.66036(19) 0.62182(14) 0.7132(2) 0.0369(18) Uani d PG 0.65 B 1
C C15 0.71779(16) 0.57100(16) 0.68218(18) 0.0305(16) Uani d PG 0.65 B 1
C C16 0.7369(2) 0.41737(18) 0.6683(3) 0.0563(17) Uani d PG 0.65 B 1
H H16A 0.6959 0.3749 0.6496 0.084 Uiso calc PR 0.65 B 1
H H16B 0.7824 0.4018 0.7265 0.084 Uiso calc PR 0.65 B 1
H H16C 0.7600 0.4286 0.6133 0.084 Uiso calc PR 0.65 B 1
C C17 0.5737(3) 0.4204(2) 0.7527(3) 0.070(2) Uani d PG 0.65 B 1
H H17A 0.6047 0.3986 0.8170 0.105 Uiso calc PR 0.65 B 1
H H17B 0.5691 0.3810 0.7011 0.105 Uiso calc PR 0.65 B 1
H H17C 0.5174 0.4360 0.7543 0.105 Uiso calc PR 0.65 B 1
C C18 0.5278(2) 0.6024(3) 0.7812(3) 0.077(2) Uani d PG 0.65 B 1
H H18A 0.5456 0.6020 0.8537 0.116 Uiso calc PR 0.65 B 1
H H18B 0.4791 0.5680 0.7568 0.116 Uiso calc PR 0.65 B 1
H H18C 0.5126 0.6556 0.7574 0.116 Uiso calc PR 0.65 B 1
C C19 0.6626(3) 0.71175(14) 0.7144(3) 0.071(2) Uani d PG 0.65 B 1
H H19A 0.6502 0.7313 0.6465 0.107 Uiso calc PR 0.65 B 1
H H19B 0.7185 0.7296 0.7527 0.107 Uiso calc PR 0.65 B 1
H H19C 0.6205 0.7316 0.7447 0.107 Uiso calc PR 0.65 B 1
C C20 0.7918(2) 0.5974(3) 0.6446(3) 0.0518(16) Uani d PG 0.65 B 1
H H20A 0.7760 0.6448 0.6048 0.078 Uiso calc PR 0.65 B 1
H H20B 0.8056 0.5560 0.6041 0.078 Uiso calc PR 0.65 B 1
H H20C 0.8408 0.6082 0.7012 0.078 Uiso calc PR 0.65 B 1
C C21 0.4231(3) 0.7787(2) 0.4769(3) 0.0556(11) Uani d . 1 C 1
H H21 0.4552 0.7305 0.4707 0.067 Uiso calc R 1 C 1
C C22 0.2756(2) 0.4456(2) 0.6536(3) 0.0454(9) Uani d . 1 D 1
H H22 0.3161 0.4371 0.6142 0.054 Uiso calc R 1 D 1
C C23 0.9142(2) 0.2258(2) 0.9655(3) 0.0446(9) Uani d . 1 E 1
H H23 0.9495 0.2736 0.9864 0.054 Uiso calc R 1 E 1
Cl Cl1 0.08430(6) 0.34808(5) 1.09468(6) 0.0388(2) Uani d . 1 F 1
Cl Cl2 0.07558(5) 0.55292(5) 1.07776(5) 0.03044(17) Uani d . 1 . 1
Cl Cl3 0.58835(5) 0.65236(5) 0.46084(5) 0.03398(18) Uani d . 1 G 1
Cl Cl4 0.42943(5) 0.55280(5) 0.53447(5) 0.03315(17) Uani d . 1 . 1
Cl Cl5 0.35696(8) 0.80501(7) 0.35659(9) 0.0707(3) Uani d . 1 C 1
Cl Cl6 0.49571(8) 0.85528(8) 0.52578(9) 0.0763(4) Uani d . 1 C 1
Cl Cl7 0.35914(10) 0.75823(8) 0.55594(11) 0.0848(4) Uani d . 1 C 1
Cl Cl8 0.23510(10) 0.54187(8) 0.63181(12) 0.0954(5) Uani d . 1 D 1
Cl Cl9 0.32971(8) 0.43274(9) 0.78174(8) 0.0803(4) Uani d . 1 D 1
Cl Cl10 0.19387(8) 0.37443(8) 0.61784(10) 0.0772(3) Uani d . 1 D 1
Cl Cl11 0.83684(7) 0.24572(6) 0.85045(7) 0.0584(3) Uani d . 1 E 1
Cl Cl12 0.86559(7) 0.20202(6) 1.05942(8) 0.0611(3) Uani d . 1 E 1
Cl Cl13 0.98107(7) 0.14710(6) 0.95172(9) 0.0617(3) Uani d . 1 E 1
Rh Rh1 0.081153(15) 0.442045(14) 0.962918(15) 0.02433(7) Uani d . 1 . 1
Rh Rh2 0.586935(15) 0.554913(15) 0.588323(16) 0.02709(7) Uani d . 1 . 1
C C11' 0.6490(4) 0.4890(2) 0.7156(3) 0.042(4) Uani d PG 0.35 H 2
C C12' 0.5852(3) 0.5349(3) 0.7415(3) 0.029(3) Uani d PG 0.35 H 2
C C13' 0.6048(3) 0.6167(2) 0.7337(3) 0.029(3) Uani d PG 0.35 H 2
C C14' 0.6807(3) 0.6213(3) 0.7029(4) 0.032(3) Uani d PG 0.35 H 2
C C15' 0.7080(3) 0.5424(3) 0.6917(4) 0.034(3) Uani d PG 0.35 H 2
C C16' 0.6534(6) 0.3992(2) 0.7137(5) 0.081(5) Uani d PG 0.35 H 2
H H16D 0.7122 0.3827 0.7281 0.121 Uiso calc PR 0.35 H 2
H H16E 0.6216 0.3801 0.6482 0.121 Uiso calc PR 0.35 H 2
H H16F 0.6292 0.3776 0.7637 0.121 Uiso calc PR 0.35 H 2
C C17' 0.5099(4) 0.5025(4) 0.7720(5) 0.054(3) Uani d PG 0.35 H 2
H H17D 0.4828 0.4609 0.7262 0.081 Uiso calc PR 0.35 H 2
H H17E 0.4693 0.5445 0.7699 0.081 Uiso calc PR 0.35 H 2
H H17F 0.5295 0.4815 0.8393 0.081 Uiso calc PR 0.35 H 2
C C18' 0.5538(5) 0.6865(3) 0.7544(5) 0.054(3) Uani d PG 0.35 H 2
H H18D 0.5678 0.7334 0.7227 0.081 Uiso calc PR 0.35 H 2
H H18E 0.5676 0.6950 0.8259 0.081 Uiso calc PR 0.35 H 2
H H18F 0.4937 0.6754 0.7278 0.081 Uiso calc PR 0.35 H 2
C C19' 0.7246(5) 0.6969(4) 0.6852(6) 0.072(4) Uani d PG 0.35 H 2
H H19D 0.6925 0.7421 0.6966 0.108 Uiso calc PR 0.35 H 2
H H19E 0.7276 0.6977 0.6169 0.108 Uiso calc PR 0.35 H 2
H H19F 0.7815 0.6987 0.7309 0.108 Uiso calc PR 0.35 H 2
C C20' 0.7861(4) 0.5193(5) 0.6601(5) 0.073(5) Uani d PG 0.35 H 2
H H20D 0.7979 0.5599 0.6171 0.110 Uiso calc PR 0.35 H 2
H H20E 0.7756 0.4697 0.6241 0.110 Uiso calc PR 0.35 H 2
H H20F 0.8345 0.5136 0.7189 0.110 Uiso calc PR 0.35 H 2

loop_
_atom_site_aniso_label
_atom_site_aniso_U_11
_atom_site_aniso_U_22
_atom_site_aniso_U_33
_atom_site_aniso_U_12
_atom_site_aniso_U_13
_atom_site_aniso_U_23
C1 0.0299(18) 0.0370(18) 0.0301(16) 0.0053(14) 0.0117(14) 0.0006(13)
C2 0.0358(19) 0.0326(17) 0.0285(16) 0.0004(14) 0.0129(14) -0.0066(13)
C3 0.0304(17) 0.0389(18) 0.0215(14) 0.0007(14) 0.0107(12) -0.0011(13)
C4 0.039(2) 0.0319(18) 0.0305(16) -0.0008(14) 0.0210(14) 0.0008(13)
C5 0.0305(18) 0.0372(17) 0.0273(15) -0.0049(14) 0.0119(13) -0.0041(13)
C6 0.043(2) 0.051(2) 0.044(2) 0.0192(18) 0.0098(16) 0.0062(17)
C7 0.050(2) 0.036(2) 0.047(2) -0.0050(17) 0.0169(17) -0.0183(16)
C8 0.039(2) 0.063(2) 0.0284(17) 0.0094(18) 0.0081(15) 0.0025(15)
C9 0.067(3) 0.037(2) 0.050(2) -0.0034(19) 0.033(2) 0.0050(17)
C10 0.042(2) 0.063(3) 0.0401(19) -0.0183(19) 0.0113(16) -0.0143(18)
C11 0.035(4) 0.038(4) 0.019(3) 0.004(3) -0.007(2) -0.002(3)
C12 0.041(4) 0.043(5) 0.021(3) -0.018(3) -0.001(3) 0.006(3)
C13 0.036(4) 0.077(8) 0.026(3) 0.003(4) 0.006(3) -0.014(4)
C14 0.048(4) 0.031(4) 0.026(4) 0.000(3) 0.001(3) -0.004(3)
C15 0.028(3) 0.035(4) 0.023(3) -0.003(3) 0.000(2) 0.003(2)
C16 0.056(4) 0.045(3) 0.054(4) 0.020(3) -0.008(3) 0.001(3)
C17 0.072(5) 0.080(5) 0.045(4) -0.043(4) -0.003(3) 0.020(3)
C18 0.053(4) 0.145(8) 0.036(3) 0.013(5) 0.016(3) -0.028(4)
C19 0.118(7) 0.033(3) 0.047(4) -0.013(4) -0.002(4) -0.013(3)
C20 0.027(3) 0.085(5) 0.038(3) -0.021(3) 0.000(2) 0.003(3)
C21 0.044(2) 0.052(2) 0.070(3) 0.0058(19) 0.015(2) -0.022(2)
C22 0.045(2) 0.048(2) 0.048(2) 0.0147(18) 0.0228(17) 0.0056(17)
C23 0.042(2) 0.0332(19) 0.049(2) -0.0023(16) -0.0023(16) -0.0016(16)
Cl1 0.0449(5) 0.0378(5) 0.0324(4) -0.0047(4) 0.0089(4) 0.0082(3)
Cl2 0.0298(4) 0.0321(4) 0.0302(4) -0.0053(3) 0.0100(3) -0.0109(3)
Cl3 0.0343(5) 0.0371(4) 0.0325(4) 0.0042(3) 0.0128(3) 0.0084(3)
Cl4 0.0252(4) 0.0433(5) 0.0312(4) -0.0018(3) 0.0086(3) -0.0069(3)
Cl5 0.0551(7) 0.0738(8) 0.0744(7) -0.0002(6) 0.0047(5) -0.0139(6)
Cl6 0.0552(7) 0.0870(9) 0.0845(8) -0.0159(6) 0.0165(6) -0.0407(7)
Cl7 0.1007(10) 0.0623(7) 0.1111(10) 0.0044(7) 0.0622(9) -0.0020(7)
Cl8 0.1109(11) 0.0633(8) 0.1343(12) 0.0493(8) 0.0707(10) 0.0364(8)
Cl9 0.0746(8) 0.1160(11) 0.0504(6) 0.0096(8) 0.0183(6) 0.0094(6)
Cl10 0.0591(7) 0.0926(9) 0.0859(8) -0.0114(6) 0.0305(6) -0.0146(7)
Cl11 0.0625(7) 0.0419(5) 0.0555(6) -0.0011(5) -0.0075(5) -0.0012(4)
Cl12 0.0702(7) 0.0509(6) 0.0640(6) -0.0008(5) 0.0220(5) -0.0021(5)
Cl13 0.0544(6) 0.0507(6) 0.0790(7) 0.0094(5) 0.0175(5) 0.0035(5)
Rh1 0.02839(14) 0.02360(12) 0.02181(12) -0.00172(10) 0.00850(9) -0.00325(9)
Rh2 0.02485(14) 0.03328(14) 0.02148(12) -0.00398(11) 0.00400(9) 0.00124(10)
C11' 0.081(11) 0.023(7) 0.015(5) 0.015(7) 0.004(7) -0.009(4)
C12' 0.028(6) 0.039(8) 0.011(5) -0.008(5) -0.007(4) 0.000(4)
C13' 0.029(6) 0.036(7) 0.015(5) 0.006(5) -0.004(4) -0.010(4)
C14' 0.023(5) 0.052(10) 0.013(6) -0.023(6) -0.006(4) 0.009(5)
C15' 0.024(6) 0.034(8) 0.041(7) 0.004(5) 0.004(5) -0.012(5)
C16' 0.145(14) 0.035(6) 0.032(6) 0.027(8) -0.024(7) 0.009(5)
C17' 0.051(7) 0.088(9) 0.024(5) -0.035(6) 0.013(5) 0.010(5)
C18' 0.072(8) 0.056(7) 0.032(5) 0.027(6) 0.013(5) -0.012(5)
C19' 0.070(10) 0.086(10) 0.043(7) -0.058(8) -0.008(6) 0.006(6)
C20' 0.028(6) 0.153(14) 0.035(6) 0.040(8) 0.003(5) 0.009(7)

loop_
_atom_type_symbol
_atom_type_description
_atom_type_scat_dispersion_real
_atom_type_scat_dispersion_imag
_atom_type_scat_source
C C 0.0033 0.0016 'International Tables Vol C Tables 4.2.6.8 and 6.1.1.4'
H H 0.0000 0.0000 'International Tables Vol C Tables 4.2.6.8 and 6.1.1.4'
Cl Cl 0.1484 0.1585 'International Tables Vol C Tables 4.2.6.8 and 6.1.1.4'
Rh Rh -1.1178 0.9187 'International Tables Vol C Tables 4.2.6.8 and 6.1.1.4'

loop_
_geom_angle_atom_site_label_1
_geom_angle_atom_site_label_2
_geom_angle_atom_site_label_3
_geom_angle_site_symmetry_1
_geom_angle_site_symmetry_3
_geom_angle
C5 C1 C2 . . 108.0(3)
C5 C1 C6 . . 125.0(3)
C2 C1 C6 . . 127.0(3)
C5 C1 Rh1 . . 70.26(18)
C2 C1 Rh1 . . 69.80(17)
C6 C1 Rh1 . . 125.6(2)
C1 C2 C3 . . 107.6(3)
C1 C2 C7 . . 126.9(3)
C3 C2 C7 . . 125.3(3)
C1 C2 Rh1 . . 70.80(17)
C3 C2 Rh1 . . 71.41(16)
C7 C2 Rh1 . . 126.4(2)
C4 C3 C2 . . 108.2(3)
C4 C3 C8 . . 125.2(3)
C2 C3 C8 . . 126.6(3)
C4 C3 Rh1 . . 70.62(16)
C2 C3 Rh1 . . 69.02(16)
C8 C3 Rh1 . . 126.7(2)
C3 C4 C5 . . 107.6(3)
C3 C4 C9 . . 126.7(3)
C5 C4 C9 . . 125.7(3)
C3 C4 Rh1 . . 70.71(17)
C5 C4 Rh1 . . 69.43(17)
C9 C4 Rh1 . . 126.5(2)
C1 C5 C4 . . 108.5(3)
C1 C5 C10 . . 126.6(3)
C4 C5 C10 . . 124.9(3)
C1 C5 Rh1 . . 70.69(18)
C4 C5 Rh1 . . 71.16(18)
C10 C5 Rh1 . . 125.7(2)
C12 C11 C15 . . 108.0
C12 C11 C16 . . 126.0
C15 C11 C16 . . 126.0
C12 C11 Rh2 . . 69.50(8)
C15 C11 Rh2 . . 70.17(8)
C16 C11 Rh2 . . 125.91(8)
C13 C12 C11 . . 108.0
C13 C12 C17 . . 126.0
C11 C12 C17 . . 126.0
C13 C12 Rh2 . . 68.80(8)
C11 C12 Rh2 . . 72.35(8)
C17 C12 Rh2 . . 124.44(8)
C12 C13 C14 . . 108.0
C12 C13 C18 . . 126.0
C14 C13 C18 . . 126.0
C12 C13 Rh2 . . 72.28(8)
C14 C13 Rh2 . . 70.74(9)
C18 C13 Rh2 . . 122.65(8)
C15 C14 C13 . . 108.0
C15 C14 C19 . . 126.0
C13 C14 C19 . . 126.0
C15 C14 Rh2 . . 72.63(8)
C13 C14 Rh2 . . 69.98(8)
C19 C14 Rh2 . . 123.04(8)
C14 C15 C11 . . 108.0
C14 C15 C20 . . 126.0
C11 C15 C20 . . 126.0
C14 C15 Rh2 . . 68.70(8)
C11 C15 Rh2 . . 71.82(8)
C20 C15 Rh2 . . 125.06(8)
Cl6 C21 Cl7 . . 111.2(2)
Cl6 C21 Cl5 . . 110.1(2)
Cl7 C21 Cl5 . . 109.2(2)
Cl6 C21 H21 . . 108.8
Cl7 C21 H21 . . 108.8
Cl5 C21 H21 . . 108.8
Cl8 C22 Cl10 . . 111.5(2)
Cl8 C22 Cl9 . . 110.2(2)
Cl10 C22 Cl9 . . 108.8(2)
Cl8 C22 H22 . . 108.8
Cl10 C22 H22 . . 108.8
Cl9 C22 H22 . . 108.8
Cl12 C23 Cl11 . . 110.9(2)
Cl12 C23 Cl13 . . 109.63(19)
Cl11 C23 Cl13 . . 110.5(2)
Cl12 C23 H23 . . 108.6
Cl11 C23 H23 . . 108.6
Cl13 C23 H23 . . 108.6
Rh1 Cl2 Rh1 3_567 . 96.15(3)
Rh2 Cl4 Rh2 3_666 . 96.72(3)
C2 Rh1 C5 . . 65.97(12)
C2 Rh1 C1 . . 39.40(12)
C5 Rh1 C1 . . 39.04(12)
C2 Rh1 C4 . . 65.97(12)
C5 Rh1 C4 . . 39.41(12)
C1 Rh1 C4 . . 65.77(12)
C2 Rh1 C3 . . 39.57(12)
C5 Rh1 C3 . . 65.46(11)
C1 Rh1 C3 . . 65.71(11)
C4 Rh1 C3 . . 38.66(12)
C2 Rh1 Cl1 . . 104.49(9)
C5 Rh1 Cl1 . . 116.97(9)
C1 Rh1 Cl1 . . 92.72(9)
C4 Rh1 Cl1 . . 156.12(9)
C3 Rh1 Cl1 . . 142.45(9)
C2 Rh1 Cl2 . 3_567 107.99(9)
C5 Rh1 Cl2 . 3_567 153.56(9)
C1 Rh1 Cl2 . 3_567 146.51(9)
C4 Rh1 Cl2 . 3_567 114.16(9)
C3 Rh1 Cl2 . 3_567 93.15(8)
Cl1 Rh1 Cl2 . 3_567 89.43(3)
C2 Rh1 Cl2 . . 160.94(9)
C5 Rh1 Cl2 . . 96.69(8)
C1 Rh1 Cl2 . . 129.52(9)
C4 Rh1 Cl2 . . 95.75(8)
C3 Rh1 Cl2 . . 127.33(9)
Cl1 Rh1 Cl2 . . 90.19(3)
Cl2 Rh1 Cl2 3_567 . 83.85(3)
C13 Rh2 C14 . . 39.3
C13 Rh2 C12 . . 38.9
C14 Rh2 C12 . . 65.09(6)
C13 Rh2 C15 . . 64.98(6)
C14 Rh2 C15 . . 38.7
C12 Rh2 C15 . . 64.23(6)
C13 Rh2 C11 . . 64.60(6)
C14 Rh2 C11 . . 64.44(6)
C12 Rh2 C11 . . 38.2
C15 Rh2 C11 . . 38.0
C13 Rh2 Cl3 . . 128.55(9)
C14 Rh2 Cl3 . . 96.59(8)
C12 Rh2 Cl3 . . 160.74(7)
C15 Rh2 Cl3 . . 97.98(7)
C11 Rh2 Cl3 . . 129.96(8)
C13 Rh2 Cl4 . 3_666 140.53(9)
C14 Rh2 Cl4 . 3_666 151.98(8)
C12 Rh2 Cl4 . 3_666 102.76(8)
C15 Rh2 Cl4 . 3_666 113.59(8)
C11 Rh2 Cl4 . 3_666 90.17(7)
Cl3 Rh2 Cl4 . 3_666 90.89(3)
C13 Rh2 Cl4 . . 96.01(8)
C14 Rh2 Cl4 . . 123.37(9)
C12 Rh2 Cl4 . . 103.93(7)
C15 Rh2 Cl4 . . 160.60(7)
C11 Rh2 Cl4 . . 138.73(8)
Cl3 Rh2 Cl4 . . 90.97(3)
Cl4 Rh2 Cl4 3_666 . 83.28(3)
C12' C11' C15' . . 108.0
C12' C11' C16' . . 126.0
C15' C11' C16' . . 126.0
C11' C12' C13' . . 108.0
C11' C12' C17' . . 126.0
C13' C12' C17' . . 126.0
C12' C13' C14' . . 108.0
C12' C13' C18' . . 126.0
C14' C13' C18' . . 126.0
C15' C14' C13' . . 108.0
C15' C14' C19' . . 126.0
C13' C14' C19' . . 126.0
C14' C15' C11' . . 108.0
C14' C15' C20' . . 126.0
C11' C15' C20' . . 126.0
C11' C16' H16D . . 109.5
C11' C16' H16E . . 109.5
H16D C16' H16E . . 109.5
C11' C16' H16F . . 109.5
H16D C16' H16F . . 109.5
H16E C16' H16F . . 109.5
C12' C17' H17D . . 109.5
C12' C17' H17E . . 109.5
H17D C17' H17E . . 109.5
C12' C17' H17F . . 109.5
H17D C17' H17F . . 109.5
H17E C17' H17F . . 109.5
C13' C18' H18D . . 109.5
C13' C18' H18E . . 109.5
H18D C18' H18E . . 109.5
C13' C18' H18F . . 109.5
H18D C18' H18F . . 109.5
H18E C18' H18F . . 109.5
C14' C19' H19D . . 109.5
C14' C19' H19E . . 109.5
H19D C19' H19E . . 109.5
C14' C19' H19F . . 109.5
H19D C19' H19F . . 109.5
H19E C19' H19F . . 109.5
C15' C20' H20D . . 109.5
C15' C20' H20E . . 109.5
H20D C20' H20E . . 109.5
C15' C20' H20F . . 109.5
H20D C20' H20F . . 109.5
H20E C20' H20F . . 109.5

loop_
_geom_bond_atom_site_label_1
_geom_bond_atom_site_label_2
_geom_bond_site_symmetry_2
_geom_bond_distance
C1 C5 . 1.425(5)
C1 C2 . 1.435(4)
C1 C6 . 1.488(4)
C1 Rh1 . 2.135(3)
C2 C3 . 1.447(4)
C2 C7 . 1.491(4)
C2 Rh1 . 2.121(3)
C3 C4 . 1.425(4)
C3 C8 . 1.479(4)
C3 Rh1 . 2.153(3)
C4 C5 . 1.444(5)
C4 C9 . 1.485(5)
C4 Rh1 . 2.152(3)
C5 C10 . 1.490(4)
C5 Rh1 . 2.129(3)
C6 H6A . 0.9600
C6 H6B . 0.9600
C6 H6C . 0.9600
C7 H7A . 0.9600
C7 H7B . 0.9600
C7 H7C . 0.9600
C8 H8A . 0.9600
C8 H8B . 0.9600
C8 H8C . 0.9600
C9 H9A . 0.9600
C9 H9B . 0.9600
C9 H9C . 0.9600
C10 H10A . 0.9600
C10 H10B . 0.9600
C10 H10C . 0.9600
C11 C12 . 1.4200
C11 C15 . 1.4200
C11 C16 . 1.5095
C11 Rh2 . 2.191(2)
C12 C13 . 1.4200
C12 C17 . 1.5095
C12 Rh2 . 2.153(2)
C13 C14 . 1.4200
C13 C18 . 1.5095
C13 Rh2 . 2.107(3)
C14 C15 . 1.4200
C14 C19 . 1.5095
C14 Rh2 . 2.117(3)
C15 C20 . 1.5095
C15 Rh2 . 2.169(2)
C16 H16A . 0.9600
C16 H16B . 0.9600
C16 H16C . 0.9600
C17 H17A . 0.9600
C17 H17B . 0.9600
C17 H17C . 0.9600
C18 H18A . 0.9600
C18 H18B . 0.9600
C18 H18C . 0.9600
C19 H19A . 0.9600
C19 H19B . 0.9600
C19 H19C . 0.9600
C20 H20A . 0.9600
C20 H20B . 0.9600
C20 H20C . 0.9600
C21 Cl6 . 1.746(4)
C21 Cl7 . 1.747(4)
C21 Cl5 . 1.758(4)
C21 H21 . 0.9800
C22 Cl8 . 1.738(4)
C22 Cl10 . 1.750(4)
C22 Cl9 . 1.751(4)
C22 H22 . 0.9800
C23 Cl12 . 1.751(4)
C23 Cl11 . 1.754(3)
C23 Cl13 . 1.756(4)
C23 H23 . 0.9800
Cl1 Rh1 . 2.3991(8)
Cl2 Rh1 3_567 2.4512(8)
Cl2 Rh1 . 2.4649(7)
Cl3 Rh2 . 2.4097(8)
Cl4 Rh2 3_666 2.4416(8)
Cl4 Rh2 . 2.4560(8)
Rh1 Cl2 3_567 2.4512(8)
Rh1 Rh1 3_567 3.6578(5)
Rh2 Cl4 3_666 2.4416(8)
Rh2 Rh2 3_666 3.6601(5)
C11' C12' . 1.4200
C11' C15' . 1.4200
C11' C16' . 1.5095
C12' C13' . 1.4200
C12' C17' . 1.5095
C13' C14' . 1.4200
C13' C18' . 1.5095
C14' C15' . 1.4200
C14' C19' . 1.5095
C15' C20' . 1.5095
C16' H16D . 0.9600
C16' H16E . 0.9600
C16' H16F . 0.9600
C17' H17D . 0.9600
C17' H17E . 0.9600
C17' H17F . 0.9600
C18' H18D . 0.9600
C18' H18E . 0.9600
C18' H18F . 0.9600
C19' H19D . 0.9600
C19' H19E . 0.9600
C19' H19F . 0.9600
C20' H20D . 0.9600
C20' H20E . 0.9600
C20' H20F . 0.9600

loop_
_geom_torsion_atom_site_label_1
_geom_torsion_atom_site_label_2
_geom_torsion_atom_site_label_3
_geom_torsion_atom_site_label_4
_geom_torsion_site_symmetry_1
_geom_torsion_site_symmetry_4
_geom_torsion
C5 C1 C2 C3 . . 2.2(3)
C6 C1 C2 C3 . . -177.7(3)
Rh1 C1 C2 C3 . . 62.3(2)
C5 C1 C2 C7 . . 178.2(3)
C6 C1 C2 C7 . . -1.6(5)
Rh1 C1 C2 C7 . . -121.6(3)
C5 C1 C2 Rh1 . . -60.1(2)
C6 C1 C2 Rh1 . . 120.0(3)
C1 C2 C3 C4 . . -1.9(3)
C7 C2 C3 C4 . . -178.0(3)
Rh1 C2 C3 C4 . . 60.0(2)
C1 C2 C3 C8 . . 177.3(3)
C7 C2 C3 C8 . . 1.1(5)
Rh1 C2 C3 C8 . . -120.8(3)
C1 C2 C3 Rh1 . . -61.9(2)
C7 C2 C3 Rh1 . . 121.9(3)
C2 C3 C4 C5 . . 0.9(3)
C8 C3 C4 C5 . . -178.3(3)
Rh1 C3 C4 C5 . . 59.9(2)
C2 C3 C4 C9 . . 179.3(3)
C8 C3 C4 C9 . . 0.1(5)
Rh1 C3 C4 C9 . . -121.7(3)
C2 C3 C4 Rh1 . . -59.0(2)
C8 C3 C4 Rh1 . . 121.8(3)
C2 C1 C5 C4 . . -1.6(3)
C6 C1 C5 C4 . . 178.2(3)
Rh1 C1 C5 C4 . . -61.5(2)
C2 C1 C5 C10 . . -179.5(3)
C6 C1 C5 C10 . . 0.3(5)
Rh1 C1 C5 C10 . . 120.6(3)
C2 C1 C5 Rh1 . . 59.8(2)
C6 C1 C5 Rh1 . . -120.3(3)
C3 C4 C5 C1 . . 0.5(3)
C9 C4 C5 C1 . . -178.0(3)
Rh1 C4 C5 C1 . . 61.2(2)
C3 C4 C5 C10 . . 178.4(3)
C9 C4 C5 C10 . . -0.1(5)
Rh1 C4 C5 C10 . . -120.9(3)
C3 C4 C5 Rh1 . . -60.7(2)
C9 C4 C5 Rh1 . . 120.8(3)
C15 C11 C12 C13 . . 0.0
C16 C11 C12 C13 . . 180.0
Rh2 C11 C12 C13 . . -59.84(9)
C15 C11 C12 C17 . . 180.0
C16 C11 C12 C17 . . 0.0
Rh2 C11 C12 C17 . . 120.16(9)
C15 C11 C12 Rh2 . . 59.84(9)
C16 C11 C12 Rh2 . . -120.16(9)
C11 C12 C13 C14 . . 0.0
C17 C12 C13 C14 . . 180.0
Rh2 C12 C13 C14 . . -62.10(8)
C11 C12 C13 C18 . . 180.0
C17 C12 C13 C18 . . 0.0
Rh2 C12 C13 C18 . . 117.90(8)
C11 C12 C13 Rh2 . . 62.10(8)
C17 C12 C13 Rh2 . . -117.90(8)
C12 C13 C14 C15 . . 0.0
C18 C13 C14 C15 . . 180.0
Rh2 C13 C14 C15 . . -63.09(8)
C12 C13 C14 C19 . . 180.0
C18 C13 C14 C19 . . 0.0
Rh2 C13 C14 C19 . . 116.91(8)
C12 C13 C14 Rh2 . . 63.09(8)
C18 C13 C14 Rh2 . . -116.91(8)
C13 C14 C15 C11 . . 0.0
C19 C14 C15 C11 . . 180.0
Rh2 C14 C15 C11 . . -61.39(8)
C13 C14 C15 C20 . . 180.0
C19 C14 C15 C20 . . 0.0
Rh2 C14 C15 C20 . . 118.61(8)
C13 C14 C15 Rh2 . . 61.39(8)
C19 C14 C15 Rh2 . . -118.61(8)
C12 C11 C15 C14 . . 0.0
C16 C11 C15 C14 . . 180.0
Rh2 C11 C15 C14 . . 59.42(8)
C12 C11 C15 C20 . . 180.0
C16 C11 C15 C20 . . 0.0
Rh2 C11 C15 C20 . . -120.58(8)
C12 C11 C15 Rh2 . . -59.42(8)
C16 C11 C15 Rh2 . . 120.58(8)
C1 C2 Rh1 C5 . . 37.16(18)
C3 C2 Rh1 C5 . . -79.96(19)
C7 C2 Rh1 C5 . . 159.4(3)
C3 C2 Rh1 C1 . . -117.1(3)
C7 C2 Rh1 C1 . . 122.3(4)
C1 C2 Rh1 C4 . . 80.5(2)
C3 C2 Rh1 C4 . . -36.63(18)
C7 C2 Rh1 C4 . . -157.2(3)
C1 C2 Rh1 C3 . . 117.1(3)
C7 C2 Rh1 C3 . . -120.6(4)
C1 C2 Rh1 Cl1 . . -76.27(18)
C3 C2 Rh1 Cl1 . . 166.61(16)
C7 C2 Rh1 Cl1 . . 46.0(3)
C1 C2 Rh1 Cl2 . 3_567 -170.47(16)
C3 C2 Rh1 Cl2 . 3_567 72.42(18)
C7 C2 Rh1 Cl2 . 3_567 -48.2(3)
C1 C2 Rh1 Cl2 . . 63.1(3)
C3 C2 Rh1 Cl2 . . -54.1(4)
C7 C2 Rh1 Cl2 . . -174.7(2)
C1 C5 Rh1 C2 . . -37.49(17)
C4 C5 Rh1 C2 . . 80.81(19)
C10 C5 Rh1 C2 . . -159.2(3)
C4 C5 Rh1 C1 . . 118.3(2)
C10 C5 Rh1 C1 . . -121.7(4)
C1 C5 Rh1 C4 . . -118.3(2)
C10 C5 Rh1 C4 . . 120.0(4)
C1 C5 Rh1 C3 . . -81.09(19)
C4 C5 Rh1 C3 . . 37.22(17)
C10 C5 Rh1 C3 . . 157.2(3)
C1 C5 Rh1 Cl1 . . 57.12(18)
C4 C5 Rh1 Cl1 . . 175.43(14)
C10 C5 Rh1 Cl1 . . -64.6(3)
C1 C5 Rh1 Cl2 . 3_567 -119.6(2)
C4 C5 Rh1 Cl2 . 3_567 -1.3(3)
C10 C5 Rh1 Cl2 . 3_567 118.7(3)
C1 C5 Rh1 Cl2 . . 150.76(16)
C4 C5 Rh1 Cl2 . . -90.93(16)
C10 C5 Rh1 Cl2 . . 29.0(3)
C5 C1 Rh1 C2 . . 118.9(3)
C6 C1 Rh1 C2 . . -121.7(4)
C2 C1 Rh1 C5 . . -118.9(3)
C6 C1 Rh1 C5 . . 119.5(4)
C5 C1 Rh1 C4 . . 37.80(17)
C2 C1 Rh1 C4 . . -81.05(19)
C6 C1 Rh1 C4 . . 157.3(3)
C5 C1 Rh1 C3 . . 80.39(19)
C2 C1 Rh1 C3 . . -38.47(18)
C6 C1 Rh1 C3 . . -160.1(3)
C5 C1 Rh1 Cl1 . . -131.47(16)
C2 C1 Rh1 Cl1 . . 109.68(17)
C6 C1 Rh1 Cl1 . . -12.0(3)
C5 C1 Rh1 Cl2 . 3_567 135.45(16)
C2 C1 Rh1 Cl2 . 3_567 16.6(3)
C6 C1 Rh1 Cl2 . 3_567 -105.1(3)
C5 C1 Rh1 Cl2 . . -39.0(2)
C2 C1 Rh1 Cl2 . . -157.82(15)
C6 C1 Rh1 Cl2 . . 80.5(3)
C3 C4 Rh1 C2 . . 37.47(18)
C5 C4 Rh1 C2 . . -80.81(19)
C9 C4 Rh1 C2 . . 159.3(3)
C3 C4 Rh1 C5 . . 118.3(3)
C9 C4 Rh1 C5 . . -119.8(4)
C3 C4 Rh1 C1 . . 80.82(19)
C5 C4 Rh1 C1 . . -37.46(18)
C9 C4 Rh1 C1 . . -157.3(3)
C5 C4 Rh1 C3 . . -118.3(3)
C9 C4 Rh1 C3 . . 121.9(4)
C3 C4 Rh1 Cl1 . . 108.2(2)
C5 C4 Rh1 Cl1 . . -10.1(3)
C9 C4 Rh1 Cl1 . . -130.0(3)
C3 C4 Rh1 Cl2 . 3_567 -62.35(19)
C5 C4 Rh1 Cl2 . 3_567 179.36(15)
C9 C4 Rh1 Cl2 . 3_567 59.5(3)
C3 C4 Rh1 Cl2 . . -148.18(17)
C5 C4 Rh1 Cl2 . . 93.54(17)
C9 C4 Rh1 Cl2 . . -26.3(3)
C4 C3 Rh1 C2 . . -119.3(3)
C8 C3 Rh1 C2 . . 120.7(4)
C4 C3 Rh1 C5 . . -37.92(19)
C2 C3 Rh1 C5 . . 81.36(19)
C8 C3 Rh1 C5 . . -157.9(3)
C4 C3 Rh1 C1 . . -81.0(2)
C2 C3 Rh1 C1 . . 38.30(18)
C8 C3 Rh1 C1 . . 159.1(3)
C2 C3 Rh1 C4 . . 119.3(3)
C8 C3 Rh1 C4 . . -120.0(4)
C4 C3 Rh1 Cl1 . . -140.87(16)
C2 C3 Rh1 Cl1 . . -21.6(2)
C8 C3 Rh1 Cl1 . . 99.2(3)
C4 C3 Rh1 Cl2 . 3_567 125.95(17)
C2 C3 Rh1 Cl2 . 3_567 -114.76(17)
C8 C3 Rh1 Cl2 . 3_567 6.0(3)
C4 C3 Rh1 Cl2 . . 41.3(2)
C2 C3 Rh1 Cl2 . . 160.57(15)
C8 C3 Rh1 Cl2 . . -78.7(3)
Rh1 Cl2 Rh1 C2 3_567 . 129.7(3)
Rh1 Cl2 Rh1 C5 3_567 . 153.40(9)
Rh1 Cl2 Rh1 C1 3_567 . 176.90(11)
Rh1 Cl2 Rh1 C4 3_567 . 113.75(9)
Rh1 Cl2 Rh1 C3 3_567 . 89.28(11)
Rh1 Cl2 Rh1 Cl1 3_567 . -89.41(3)
Rh1 Cl2 Rh1 Cl2 3_567 3_567 0.0
C12 C13 Rh2 C14 . . -117.1
C18 C13 Rh2 C14 . . 121.0
C14 C13 Rh2 C12 . . 117.1
C18 C13 Rh2 C12 . . -121.9
C12 C13 Rh2 C15 . . -79.3
C14 C13 Rh2 C15 . . 37.8
C18 C13 Rh2 C15 . . 158.8
C12 C13 Rh2 C11 . . -37.1
C14 C13 Rh2 C11 . . 79.99(5)
C18 C13 Rh2 C11 . . -159.0
C12 C13 Rh2 Cl3 . . -159.16(10)
C14 C13 Rh2 Cl3 . . -42.07(9)
C18 C13 Rh2 Cl3 . . 78.96(10)
C12 C13 Rh2 Cl4 . 3_666 18.05(12)
C14 C13 Rh2 Cl4 . 3_666 135.14(14)
C18 C13 Rh2 Cl4 . 3_666 -103.83(12)
C12 C13 Rh2 Cl4 . . 104.77(8)
C14 C13 Rh2 Cl4 . . -138.14(8)
C18 C13 Rh2 Cl4 . . -17.11(8)
C15 C14 Rh2 C13 . . 117.3
C19 C14 Rh2 C13 . . -120.6
C15 C14 Rh2 C12 . . 79.22(5)
C13 C14 Rh2 C12 . . -38.1
C19 C14 Rh2 C12 . . -158.7
C13 C14 Rh2 C15 . . -117.3
C19 C14 Rh2 C15 . . 122.1
C15 C14 Rh2 C11 . . 36.9
C13 C14 Rh2 C11 . . -80.43(5)
C19 C14 Rh2 C11 . . 159.0
C15 C14 Rh2 Cl3 . . -94.54(8)
C13 C14 Rh2 Cl3 . . 148.16(9)
C19 C14 Rh2 Cl3 . . 27.54(8)
C15 C14 Rh2 Cl4 . 3_666 9.97(19)
C13 C14 Rh2 Cl4 . 3_666 -107.3(2)
C19 C14 Rh2 Cl4 . 3_666 132.06(18)
C15 C14 Rh2 Cl4 . . 169.91(9)
C13 C14 Rh2 Cl4 . . 52.62(8)
C19 C14 Rh2 Cl4 . . -68.00(9)
C11 C12 Rh2 C13 . . -118.1
C17 C12 Rh2 C13 . . 119.90(5)
C13 C12 Rh2 C14 . . 38.4
C11 C12 Rh2 C14 . . -79.69(5)
C17 C12 Rh2 C14 . . 158.3
C13 C12 Rh2 C15 . . 81.40(6)
C11 C12 Rh2 C15 . . -36.7
C17 C12 Rh2 C15 . . -158.7
C13 C12 Rh2 C11 . . 118.1
C17 C12 Rh2 C11 . . -122.0
C13 C12 Rh2 Cl3 . . 57.5(3)
C11 C12 Rh2 Cl3 . . -60.6(3)
C17 C12 Rh2 Cl3 . . 177.4(3)
C13 C12 Rh2 Cl4 . 3_666 -168.35(9)
C11 C12 Rh2 Cl4 . 3_666 73.54(7)
C17 C12 Rh2 Cl4 . 3_666 -48.45(9)
C13 C12 Rh2 Cl4 . . -82.21(8)
C11 C12 Rh2 Cl4 . . 159.68(7)
C17 C12 Rh2 Cl4 . . 37.69(9)
C14 C15 Rh2 C13 . . -38.4
C11 C15 Rh2 C13 . . 80.12(5)
C20 C15 Rh2 C13 . . -158.2
C11 C15 Rh2 C14 . . 118.5
C20 C15 Rh2 C14 . . -119.81(5)
C14 C15 Rh2 C12 . . -81.65(6)
C11 C15 Rh2 C12 . . 36.8
C20 C15 Rh2 C12 . . 158.5
C14 C15 Rh2 C11 . . -118.5
C20 C15 Rh2 C11 . . 121.7
C14 C15 Rh2 Cl3 . . 90.60(8)
C11 C15 Rh2 Cl3 . . -150.90(8)
C20 C15 Rh2 Cl3 . . -29.22(9)
C14 C15 Rh2 Cl4 . 3_666 -174.91(9)
C11 C15 Rh2 Cl4 . 3_666 -56.41(8)
C20 C15 Rh2 Cl4 . 3_666 65.28(9)
C14 C15 Rh2 Cl4 . . -26.1(2)
C11 C15 Rh2 Cl4 . . 92.4(2)
C20 C15 Rh2 Cl4 . . -145.9(2)
C12 C11 Rh2 C13 . . 37.8
C15 C11 Rh2 C13 . . -81.21(6)
C16 C11 Rh2 C13 . . 158.1
C12 C11 Rh2 C14 . . 81.56(6)
C15 C11 Rh2 C14 . . -37.5
C16 C11 Rh2 C14 . . -158.2
C15 C11 Rh2 C12 . . -119.1
C16 C11 Rh2 C12 . . 120.26(5)
C12 C11 Rh2 C15 . . 119.1
C16 C11 Rh2 C15 . . -120.68(5)
C12 C11 Rh2 Cl3 . . 157.98(11)
C15 C11 Rh2 Cl3 . . 38.92(9)
C16 C11 Rh2 Cl3 . . -81.76(11)
C12 C11 Rh2 Cl4 . 3_666 -110.72(8)
C15 C11 Rh2 Cl4 . 3_666 130.23(8)
C16 C11 Rh2 Cl4 . 3_666 9.55(9)
C12 C11 Rh2 Cl4 . . -30.74(10)
C15 C11 Rh2 Cl4 . . -149.79(12)
C16 C11 Rh2 Cl4 . . 89.53(12)
Rh2 Cl4 Rh2 C13 3_666 . -140.28(9)
Rh2 Cl4 Rh2 C14 3_666 . -170.66(9)
Rh2 Cl4 Rh2 C12 3_666 . -101.53(8)
Rh2 Cl4 Rh2 C15 3_666 . -151.4(2)
Rh2 Cl4 Rh2 C11 3_666 . -82.55(10)
Rh2 Cl4 Rh2 Cl3 3_666 . 90.79(3)
Rh2 Cl4 Rh2 Cl4 3_666 3_666 0.0
C15' C11' C12' C13' . . 0.0
C16' C11' C12' C13' . . 180.0
C15' C11' C12' C17' . . 180.0
C16' C11' C12' C17' . . 0.0
C11' C12' C13' C14' . . 0.0
C17' C12' C13' C14' . . 180.0
C11' C12' C13' C18' . . 180.0
C17' C12' C13' C18' . . 0.0
C12' C13' C14' C15' . . 0.0
C18' C13' C14' C15' . . 180.0
C12' C13' C14' C19' . . 180.0
C18' C13' C14' C19' . . 0.0
C13' C14' C15' C11' . . 0.0
C19' C14' C15' C11' . . 180.0
C13' C14' C15' C20' . . 180.0
C19' C14' C15' C20' . . 0.0
C12' C11' C15' C14' . . 0.0
C16' C11' C15' C14' . . 180.0
C12' C11' C15' C20' . . 180.0
C16' C11' C15' C20' . . 0.0
